data_2107140
loop_
_publ_author_name
'Robert, F.'
'Teze, A.'

_publ_section_title
;
 Structure of Sodium beta-Hydrogenenneatungstosilicate Hydrate Na9
 (beta-Si W9 O34 H) (H2 O)23
;
_journal_name_full 'Acta Crystallographica B (24,1968-38,1982)'
_journal_page_first 318
_journal_page_last 322
_journal_volume 37
_journal_year 1981
_chemical_formula_sum 'H45 Na9 O56 Si W9'
_chemical_name_systematic 'Na9 (Si W9 O34 H) (H2 O)22'
_space_group_IT_number 2
_symmetry_space_group_name_Hall '-P 1'
_symmetry_space_group_name_H-M 'P -1'
_cell_angle_alpha 69.53
_cell_angle_beta 73.51
_cell_angle_gamma 63.16
_cell_formula_units_Z 2
_cell_length_a 13.166
_cell_length_b 12.609
_cell_length_c 18.35
_cell_volume 2517.407
_citation_journal_id_ASTM ACBCAR
_cod_data_source_file Robert_ACBCAR_1981_1249.cif
_cod_data_source_block H45Na9O56Si1W9
_cod_original_formula_sum 'H45 Na9 O56 Si1 W9'
_cod_database_code 2107140

loop_
_symmetry_equiv_pos_as_xyz
x,y,z
-x,-y,-z

loop_
_atom_site_label
_atom_site_type_symbol
_atom_site_fract_x
_atom_site_fract_y
_atom_site_fract_z
_atom_site_occupancy
_atom_site_U_iso_or_equiv
Na2 Na+1 -0.2048 -0.1759 0.3053 1 0.0
O38 O-2 0.3589 0.3796 0.299 1 0.0
O1 O-2 0.1823 0.1581 0.2235 1 0.0
O34 O-2 -0.0797 0.2869 0.4743 1 0.0
O46 O-2 -0.1919 -0.3864 0.0857 1 0.0
Na9 Na+1 0.4402 0.6904 0.0913 1 0.0
W1 W+6 0.36821 0.14437 0.20823 1 0.0
O3 O-2 0.0849 -0.0049 0.2856 1 0.0
W9 W+6 -0.0091 0.34776 0.38621 1 0.0
O33 O-2 -0.0135 0.4826 0.3992 1 0.0
O4 O-2 0.0034 0.1994 0.3371 1 0.0
O32 O-2 -0.2387 0.2642 0.3694 1 0.0
Na7 Na+1 0.581 0.3692 0.4388 1 0.0
O24 O-2 0.2246 0.0203 0.5181 1 0.0
O21 O-2 0.2501 0.102 0.0052 1 0.0
W8 W+6 -0.15811 0.32187 0.28157 1 0.0
O2 O-2 0.2109 0.0199 0.3665 1 0.0
O17 O-2 0.408 -0.0455 0.4047 1 0.0
O30 O-2 -0.1189 -0.0354 0.2977 1 0.0
O29 O-2 -0.1228 0.0714 0.1387 1 0.0
O48 O-2 0.3681 0.4902 0.1277 1 0.0
O42 O-2 0.2018 0.4701 0.4336 1 0.0
O41 O-2 0.6375 0.2367 0.0265 1 0.0
O53 O-2 -0.048 0.7531 0.1132 1 0.0
O36 O-2 -0.2755 -0.042 0.1824 1 0.0
Na4 Na+1 -0.0333 -0.1475 0.4155 1 0.0
O28 O-2 0.133 -0.2591 0.3352 1 0.0
O45 O-2 0.4661 -0.1161 0.0123 1 0.0
O47 O-2 0.5415 0.2104 0.4437 1 0.0
O39 O-2 -0.3645 -0.0534 0.3801 1 0.0
O10 O-2 0.0918 0.3869 0.2683 1 0.0
O55 O-2 -0.2742 0.3185 0.1316 1 0.0
O11 O-2 0.1386 0.2401 0.4083 1 0.0
O56 O-2 0.5341 0.6254 0.2079 1 0.0
O44 O-2 0.131 -0.0884 0.0298 1 0.0
O19 O-2 -0.1335 0.4247 0.3251 1 0.0
O8 O-2 0.0652 0.1182 0.1284 1 0.0
O27 O-2 0.2884 -0.2998 0.2038 1 0.0
W3 W+6 0.10969 0.36988 0.16297 1 0.0
Na8 Na+1 0.259 -0.3823 0.4376 1 0.0
Si1 Si+4 0.1194 0.092 0.3036 1 0.0
O35 O-2 0.6309 0.6263 0.0148 1 0.0
O54 O-2 0.4413 0.513 0.3553 1 0.0
Na1 Na+1 -0.2463 -0.2068 0.1306 1 0.0
O40 O-2 -0.126 -0.284 0.4284 1 0.0
O31 O-2 -0.2681 0.4348 0.229 1 0.0
O37 O-2 -0.0089 0.6851 0.2688 1 0.0
O20 O-2 0.5046 0.1535 0.1756 1 0.0
W2 W+6 0.21397 0.11066 0.10267 1 0.0
Na3 Na+1 -0.2962 0.1026 0.3612 1 0.0
O5 O-2 0.328 0.1721 0.3059 1 0.0
O51 O-2 -0.445 -0.1581 0.1443 1 0.0
Na5 Na+1 -0.004 0.1328 0.0136 1 0.0
O52 O-2 0.6033 0.234 0.2509 1 0.0
O26 O-2 0.3339 -0.2309 0.4495 1 0.0
O7 O-2 0.262 -0.0528 0.161 1 0.0
O49 O-2 -0.1097 0.3352 0.0474 1 0.0
O13 O-2 -0.1175 0.1936 0.2341 1 0.0
O12 O-2 0.3138 -0.1866 0.3 1 0.0
O16 O-2 0.1505 0.2928 0.0773 1 0.0
O9 O-2 -0.0346 0.3643 0.1904 1 0.0
O43 O-2 -0.2509 0.6871 0.2686 1 0.0
O50 O-2 0.6356 0.514 0.4488 1 0.0
W5 W+6 0.38177 -0.1499 0.35991 1 0.0
O14 O-2 0.3526 0.1173 0.1148 1 0.0
W7 W+6 -0.04614 0.03837 0.21317 1 0.0
W6 W+6 0.20453 -0.18432 0.25022 1 0.0
W4 W+6 0.27711 0.09712 0.42633 1 0.0
O22 O-2 0.0826 0.5181 0.1044 1 0.0
O18 O-2 0.0788 -0.1082 0.1902 1 0.0
O15 O-2 0.2771 0.3139 0.1616 1 0.0
Na6 Na+1 -0.1446 0.1252 0.4844 1 0.0
O6 O-2 0.4068 -0.0269 0.2559 1 0.0
O25 O-2 0.5224 -0.2511 0.3457 1 0.0
O23 O-2 0.3509 0.1599 0.4546 1 0.0
